data_4502707
loop_
_publ_author_name
'Mahapatra, Sudarshan'
'Venugopala, K. N.'
'Guru Row, Tayur N.'

_publ_section_title
;
 A Device to Crystallize Organic Solids: Structure of Ciprofloxacin,
 Midazolam, and Ofloxacin as Targets
;
_journal_issue 4
_journal_name_full 'Crystal Growth &amp; Design'
_journal_page_first 1866
_journal_paper_doi 10.1021/cg901565q
_journal_volume 10
_journal_year 2010
_chemical_compound_source 'see text'
_chemical_formula_moiety 'C18 H20 F N3 O4'
_chemical_formula_sum 'C18 H20 F N3 O4'
_chemical_formula_weight 361.37
_chemical_name_common 'Anhydrous Ofloxacin'
_chemical_name_systematic ?
_space_group_IT_number 15
_symmetry_cell_setting monoclinic
_symmetry_Int_Tables_number 15
_symmetry_space_group_name_Hall '-C 2yc'
_symmetry_space_group_name_H-M 'C 1 2/c 1'
_atom_sites_solution_hydrogens geom
_atom_sites_solution_primary direct
_atom_sites_solution_secondary difmap
_cell_angle_alpha 90
_cell_angle_beta 105.271(11)
_cell_angle_gamma 90
_cell_formula_units_Z 8
_cell_length_a 30.322(4)
_cell_length_b 6.8607(8)
_cell_length_c 16.9199(16)
_cell_measurement_reflns_used 4135
_cell_measurement_temperature 298(2)
_cell_measurement_theta_max 29.5
_cell_measurement_theta_min 3.0
_cell_volume 3395.6(7)
_computing_cell_refinement
;
CrysAlisPro, Oxford Diffraction Ltd.,
Version 1.171.33.32
;
_computing_data_collection
;
CrysAlisPro, Oxford Diffraction Ltd.,
Version 1.171.33.32 
;
_computing_data_reduction
;
CrysAlisPro, Oxford Diffraction Ltd.,
Version 1.171.33.32
;
_computing_molecular_graphics 'SHELXL97 (Sheldrick, 1997)'
_computing_publication_material 'PLATON (Spek, 2003)'
_computing_structure_refinement 'SHELXS 97 (Sheldrick, 1997)'
_computing_structure_solution
;
CrysAlisPro, Oxford Diffraction Ltd.,
Version 1.171.33.32
;
_diffrn_ambient_temperature 293(2)
_diffrn_detector_area_resol_mean 16.0839
_diffrn_measured_fraction_theta_full 0.875
_diffrn_measured_fraction_theta_max 0.875
_diffrn_measurement_device_type 'Goniometer Xcalibur, detector: Eos (Nova)'
_diffrn_measurement_method '\w scans'
_diffrn_radiation_monochromator graphite
_diffrn_radiation_probe x-ray
_diffrn_radiation_source 'Enhance (Mo) X-ray Source'
_diffrn_radiation_type MoK\a
_diffrn_radiation_wavelength 0.71073
_diffrn_reflns_av_R_equivalents 0.3075
_diffrn_reflns_av_sigmaI/netI 0.7145
_diffrn_reflns_limit_h_max 40
_diffrn_reflns_limit_h_min -41
_diffrn_reflns_limit_k_max 9
_diffrn_reflns_limit_k_min -9
_diffrn_reflns_limit_l_max 22
_diffrn_reflns_limit_l_min -23
_diffrn_reflns_number 19418
_diffrn_reflns_reduction_process ' ?'
_diffrn_reflns_theta_full 29.46
_diffrn_reflns_theta_max 29.46
_diffrn_reflns_theta_min 3.05
_diffrn_standards_number 0
_exptl_absorpt_coefficient_mu 0.108
_exptl_absorpt_correction_T_max 0.9892
_exptl_absorpt_correction_T_min 0.9787
_exptl_absorpt_correction_type multi-scan
_exptl_absorpt_process_details
;
CrysAlisPro, Oxford Diffraction Ltd.,
Version 1.171.33.34d (release 27-02-2009 CrysAlis171 .NET)
(compiled Feb 27 2009,15:38:38)
Empirical absorption correction using spherical harmonics,
 implemented in SCALE3 ABSPACK scaling algorithm.
;
_exptl_crystal_colour ' Colorless'
_exptl_crystal_density_diffrn 1.414
_exptl_crystal_density_method 'Not Measured'
_exptl_crystal_description ' Block'
_exptl_crystal_F_000 1520
_exptl_crystal_size_max 0.2
_exptl_crystal_size_mid 0.18
_exptl_crystal_size_min 0.1
_refine_diff_density_max 0.188
_refine_diff_density_min -0.179
_refine_diff_density_rms 0.039
_refine_ls_extinction_method none
_refine_ls_goodness_of_fit_ref 0.681
_refine_ls_hydrogen_treatment constr
_refine_ls_matrix_type full
_refine_ls_number_parameters 237
_refine_ls_number_reflns 4135
_refine_ls_number_restraints 0
_refine_ls_restrained_S_all 0.681
_refine_ls_R_factor_all 0.4321
_refine_ls_R_factor_gt 0.0552
_refine_ls_shift/su_max 0.000
_refine_ls_shift/su_mean 0.000
_refine_ls_structure_factor_coef Fsqd
_refine_ls_weighting_details 'calc w=1/[\s^2^(Fo^2^)+(0.0276P)^2^+0.0000P] where P=(Fo^2^+2Fc^2^)/3'
_refine_ls_weighting_scheme calc
_refine_ls_wR_factor_gt 0.0752
_refine_ls_wR_factor_ref 0.1309
_reflns_number_gt 590
_reflns_number_total 4135
_reflns_threshold_expression >2sigma(I)
_cod_data_source_file cg901565q_si_003.cif
_cod_data_source_block oflox4tri
_cod_depositor_comments
;
The following automatic conversions were performed:

'_symmetry_cell_setting' value 'Monoclinic' changed to 'monoclinic'
according to /home/saulius/struct/CIF-dictionaries/cif_core.dic
dictionary named 'cif_core.dic' version 2.4.2 from 2011-04-26.

Automatic conversion script
Id: cif_fix_values 1715 2011-07-08 13:25:40Z adriana 
;
_cod_original_sg_symbol_H-M 'C 2/c'
_cod_database_code 4502707

loop_
_symmetry_equiv_pos_site_id
_symmetry_equiv_pos_as_xyz
1 x,y,z
2 -x,y,1/2-z
3 -x,-y,-z
4 x,-y,1/2+z
5 1/2+x,1/2+y,z
6 1/2-x,1/2+y,1/2-z
7 1/2-x,1/2-y,-z
8 1/2+x,1/2-y,1/2+z

loop_
_atom_site_aniso_label
_atom_site_aniso_U_11
_atom_site_aniso_U_22
_atom_site_aniso_U_33
_atom_site_aniso_U_23
_atom_site_aniso_U_13
_atom_site_aniso_U_12
F1 0.067(3) 0.126(3) 0.043(2) -0.008(2) 0.020(2) 0.018(2)
O1 0.051(4) 0.183(5) 0.038(3) 0.007(3) 0.018(3) 0.010(3)
O2 0.044(3) 0.084(3) 0.068(4) -0.001(2) 0.022(3) 0.003(3)
O3 0.054(4) 0.092(3) 0.067(4) 0.009(3) 0.009(3) 0.002(3)
O4 0.065(4) 0.111(4) 0.049(3) -0.001(3) -0.003(3) 0.002(3)
N 0.052(4) 0.078(4) 0.051(4) -0.009(3) 0.008(4) 0.011(4)
N2 0.068(5) 0.119(5) 0.072(5) -0.015(4) -0.011(4) 0.006(5)
N4 0.044(4) 0.065(3) 0.039(4) 0.002(3) 0.007(3) 0.008(3)
C2 0.063(6) 0.112(6) 0.147(8) 0.041(6) 0.064(6) 0.029(5)
C3 0.038(5) 0.104(6) 0.037(4) 0.005(4) 0.012(4) 0.005(5)
C5 0.065(6) 0.058(4) 0.044(5) -0.001(4) 0.010(5) -0.004(5)
C6 0.041(5) 0.058(4) 0.047(5) 0.003(4) 0.003(5) 0.001(4)
C7 0.054(6) 0.044(4) 0.040(5) 0.001(4) 0.003(5) -0.010(5)
C8 0.041(5) 0.063(4) 0.046(4) -0.005(4) 0.016(4) 0.005(4)
C9 0.059(6) 0.070(4) 0.031(4) -0.002(4) 0.013(4) -0.001(5)
C10 0.037(5) 0.075(5) 0.048(5) 0.002(5) 0.009(5) -0.001(4)
C11 0.048(6) 0.079(5) 0.051(5) 0.002(5) 0.021(5) -0.007(5)
C12 0.042(5) 0.059(4) 0.033(5) 0.008(4) 0.006(5) 0.001(4)
C13 0.045(5) 0.036(4) 0.044(5) -0.007(4) 0.016(4) -0.003(4)
C14 0.102(7) 0.089(5) 0.208(9) -0.004(6) 0.077(6) -0.020(5)
C15 0.060(6) 0.049(4) 0.074(6) -0.008(5) 0.025(6) -0.005(5)
C16 0.076(6) 0.117(6) 0.074(6) -0.020(5) -0.012(5) 0.025(5)
C17 0.069(6) 0.088(6) 0.085(6) -0.011(5) 0.010(5) 0.004(5)
C18 0.089(6) 0.104(6) 0.063(6) -0.007(5) -0.009(5) 0.014(5)
C19 0.091(7) 0.110(6) 0.086(6) -0.022(5) -0.013(5) 0.005(5)
C20 0.091(7) 0.185(7) 0.054(5) -0.015(5) -0.021(5) 0.025(5)

loop_
_atom_site_label
_atom_site_type_symbol
_atom_site_thermal_displace_type
_atom_site_fract_x
_atom_site_fract_y
_atom_site_fract_z
_atom_site_occupancy
_atom_site_U_iso_or_equiv
F1 F Uani 0.06921(10) 0.2122(5) 0.27477(19) 1.000 0.0776(16)
O1 O Uani 0.14394(15) 0.1380(7) 0.0661(3) 1.000 0.090(2)
O2 O Uani -0.05631(13) 0.3081(6) 0.0163(2) 1.000 0.0640(19)
O3 O Uani -0.09749(14) 0.3440(5) -0.1329(2) 1.000 0.072(2)
O4 O Uani -0.06134(14) 0.2905(7) -0.2285(2) 1.000 0.078(2)
N N Uani 0.14824(19) 0.1434(8) 0.2348(3) 1.000 0.061(2)
N2 N Uani 0.2381(2) 0.1330(10) 0.3358(3) 1.000 0.092(3)
N4 N Uani 0.06093(19) 0.2031(6) -0.0530(3) 1.000 0.050(2)
C2 C Uani 0.1345(2) 0.0477(9) -0.0203(5) 1.000 0.101(4)
C3 C Uani 0.1042(2) 0.1824(10) -0.0781(3) 1.000 0.059(3)
C5 C Uani 0.0217(3) 0.2359(8) -0.1080(4) 1.000 0.057(3)
C6 C Uani -0.0181(2) 0.2675(9) -0.0874(4) 1.000 0.050(3)
C7 C Uani -0.0207(2) 0.2737(8) -0.0056(4) 1.000 0.048(3)
C8 C Uani 0.0260(2) 0.2389(8) 0.1382(4) 1.000 0.049(3)
C9 C Uani 0.0669(3) 0.2062(8) 0.1928(4) 1.000 0.053(3)
C10 C Uani 0.1077(2) 0.1730(9) 0.1710(4) 1.000 0.054(3)
C11 C Uani 0.1041(3) 0.1645(9) 0.0892(4) 1.000 0.058(3)
C12 C Uani 0.0628(2) 0.1995(8) 0.0302(4) 1.000 0.045(3)
C13 C Uani 0.0226(2) 0.2370(8) 0.0547(4) 1.000 0.041(3)
C14 C Uani 0.1256(2) 0.3814(8) -0.0758(4) 1.000 0.126(4)
C15 C Uani -0.0594(3) 0.2997(9) -0.1563(5) 1.000 0.060(3)
C16 C Uani 0.1791(3) -0.0106(10) 0.2252(4) 1.000 0.095(3)
C17 C Uani 0.2138(2) -0.0424(9) 0.3052(4) 1.000 0.083(3)
C18 C Uani 0.2074(3) 0.2879(9) 0.3444(4) 1.000 0.091(3)
C19 C Uani 0.1702(2) 0.3210(9) 0.2655(4) 1.000 0.103(4)
C20 C Uani 0.2745(2) 0.0990(9) 0.4109(3) 1.000 0.118(4)
H1 H Uiso -0.09215 0.33486 -0.08296 1.000 0.1081
H2 H Uiso 0.00017 0.26254 0.15665 1.000 0.0588
H3 H Uiso 0.09757 0.12938 -0.13376 1.000 0.0713
H4 H Uiso 0.02137 0.23750 -0.16312 1.000 0.0678
H5 H Uiso 0.16293 0.03005 -0.03550 1.000 0.1203
H6 H Uiso 0.11992 -0.07848 -0.02132 1.000 0.1203
H14A H Uiso 0.15218 0.37299 -0.09624 1.000 0.1890
H14B H Uiso 0.13420 0.42830 -0.02038 1.000 0.1890
H14C H Uiso 0.10395 0.46965 -0.10928 1.000 0.1890
H16A H Uiso 0.19431 0.02544 0.18356 1.000 0.1136
H16B H Uiso 0.16209 -0.12979 0.20801 1.000 0.1136
H17A H Uiso 0.19851 -0.09064 0.34496 1.000 0.0989
H17B H Uiso 0.23537 -0.14095 0.29821 1.000 0.0989
H18A H Uiso 0.22473 0.40727 0.35950 1.000 0.1089
H18B H Uiso 0.19340 0.25544 0.38801 1.000 0.1089
H19A H Uiso 0.14781 0.41170 0.27568 1.000 0.1230
H19B H Uiso 0.18359 0.37842 0.22477 1.000 0.1230
H20A H Uiso 0.29225 -0.01219 0.40353 1.000 0.1767
H20B H Uiso 0.26126 0.07532 0.45565 1.000 0.1767
H20C H Uiso 0.29394 0.21164 0.42272 1.000 0.1767

loop_
_atom_type_symbol
_atom_type_description
_atom_type_scat_dispersion_real
_atom_type_scat_dispersion_imag
_atom_type_scat_source
O O 0.0106 0.0060 'International Tables Vol C Tables 4.2.6.8 and 6.1.1.4'
N N 0.0061 0.0033 'International Tables Vol C Tables 4.2.6.8 and 6.1.1.4'
F F 0.0171 0.0103 'International Tables Vol C Tables 4.2.6.8 and 6.1.1.4'
H H 0.0000 0.0000 'International Tables Vol C Tables 4.2.6.8 and 6.1.1.4'
C C 0.0033 0.0016 'International Tables Vol C Tables 4.2.6.8 and 6.1.1.4'

loop_
_geom_angle_atom_site_label_1
_geom_angle_atom_site_label_2
_geom_angle_atom_site_label_3
_geom_angle
_geom_angle_publ_flag
C2 O1 C11 111.4(5) yes
C15 O3 H1 109.00 no
C10 N C16 118.3(5) yes
C10 N C19 112.6(5) yes
C16 N C19 114.4(6) yes
C17 N2 C18 111.7(6) yes
C17 N2 C20 112.2(6) yes
C18 N2 C20 112.8(5) yes
C3 N4 C12 118.8(5) yes
C5 N4 C12 120.2(6) yes
C3 N4 C5 120.8(5) yes
O1 C2 C3 107.7(5) yes
N4 C3 C2 108.2(5) yes
N4 C3 C14 108.2(5) yes
C2 C3 C14 111.2(5) no
N4 C5 C6 122.8(6) yes
C5 C6 C15 116.4(6) no
C7 C6 C15 120.9(6) no
C5 C6 C7 122.7(6) no
O2 C7 C6 124.9(6) yes
C6 C7 C13 114.2(6) no
O2 C7 C13 120.9(6) yes
C9 C8 C13 120.1(6) no
F1 C9 C10 117.3(6) yes
C8 C9 C10 124.1(6) no
F1 C9 C8 118.6(7) yes
N C10 C9 118.1(6) yes
C9 C10 C11 115.8(7) no
N C10 C11 126.0(6) yes
O1 C11 C10 117.0(7) yes
C10 C11 C12 122.3(7) no
O1 C11 C12 120.5(6) yes
N4 C12 C13 119.0(6) yes
C11 C12 C13 120.1(6) no
N4 C12 C11 120.9(6) yes
C7 C13 C12 121.0(6) no
C8 C13 C12 117.5(6) no
C7 C13 C8 121.5(6) no
O3 C15 C6 114.4(6) yes
O4 C15 C6 126.3(8) yes
O3 C15 O4 119.4(7) yes
N C16 C17 109.0(5) yes
N2 C17 C16 112.1(5) yes
N2 C18 C19 111.7(5) yes
N C19 C18 111.2(5) yes
O1 C2 H5 110.00 no
O1 C2 H6 110.00 no
C3 C2 H5 110.00 no
C3 C2 H6 110.00 no
H5 C2 H6 108.00 no
N4 C3 H3 110.00 no
C2 C3 H3 110.00 no
C14 C3 H3 110.00 no
N4 C5 H4 119.00 no
C6 C5 H4 119.00 no
C9 C8 H2 120.00 no
C13 C8 H2 120.00 no
C3 C14 H14A 109.00 no
C3 C14 H14B 109.00 no
C3 C14 H14C 109.00 no
H14A C14 H14B 110.00 no
H14A C14 H14C 110.00 no
H14B C14 H14C 109.00 no
N C16 H16A 110.00 no
N C16 H16B 110.00 no
C17 C16 H16A 110.00 no
C17 C16 H16B 110.00 no
H16A C16 H16B 108.00 no
N2 C17 H17A 109.00 no
N2 C17 H17B 109.00 no
C16 C17 H17A 109.00 no
C16 C17 H17B 109.00 no
H17A C17 H17B 108.00 no
N2 C18 H18A 109.00 no
N2 C18 H18B 109.00 no
C19 C18 H18A 109.00 no
C19 C18 H18B 109.00 no
H18A C18 H18B 108.00 no
N C19 H19A 109.00 no
N C19 H19B 109.00 no
C18 C19 H19A 109.00 no
C18 C19 H19B 109.00 no
H19A C19 H19B 108.00 no
N2 C20 H20A 109.00 no
N2 C20 H20B 110.00 no
N2 C20 H20C 109.00 no
H20A C20 H20B 109.00 no
H20A C20 H20C 109.00 no
H20B C20 H20C 109.00 no

loop_
_geom_bond_atom_site_label_1
_geom_bond_atom_site_label_2
_geom_bond_distance
_geom_bond_publ_flag
F1 C9 1.371(7) yes
O1 C2 1.544(9) yes
O1 C11 1.376(10) yes
O2 C7 1.253(7) yes
O3 C15 1.351(10) yes
O4 C15 1.209(9) yes
O3 H1 0.8200 no
N C10 1.421(8) yes
N C19 1.420(8) yes
N C16 1.449(10) yes
N2 C17 1.435(9) yes
N2 C18 1.445(10) yes
N2 C20 1.466(8) yes
N4 C3 1.488(8) yes
N4 C5 1.322(10) yes
N4 C12 1.394(8) yes
C2 C3 1.477(9) no
C3 C14 1.508(9) no
C5 C6 1.359(11) no
C6 C7 1.408(9) no
C6 C15 1.486(11) no
C7 C13 1.457(9) no
C8 C9 1.356(10) no
C8 C13 1.389(9) no
C9 C10 1.400(11) no
C10 C11 1.361(9) no
C11 C12 1.401(10) no
C12 C13 1.411(9) no
C16 C17 1.496(10) no
C18 C19 1.521(10) no
C2 H5 0.9700 no
C2 H6 0.9700 no
C3 H3 0.9800 no
C5 H4 0.9300 no
C8 H2 0.9300 no
C14 H14A 0.9600 no
C14 H14B 0.9600 no
C14 H14C 0.9600 no
C16 H16A 0.9700 no
C16 H16B 0.9700 no
C17 H17A 0.9700 no
C17 H17B 0.9700 no
C18 H18A 0.9700 no
C18 H18B 0.9700 no
C19 H19A 0.9700 no
C19 H19B 0.9700 no
C20 H20A 0.9600 no
C20 H20B 0.9600 no
C20 H20C 0.9600 no

loop_
_geom_contact_atom_site_label_1
_geom_contact_atom_site_label_2
_geom_contact_distance
_geom_contact_site_symmetry_2
_geom_contact_publ_flag
F1 N 2.698(7) . no
F1 C19 3.196(7) . no
F1 H19A 2.7400 . no
F1 H2 2.6800 2_555 no
F1 H3 2.8200 4_555 no
O1 N 2.823(7) . no
O1 N4 2.815(7) . no
O1 C16 2.813(8) . no
O2 C14 3.329(7) 3_565 no
O2 O3 2.516(5) . no
O2 C2 3.416(8) 3_555 no
O3 C10 3.375(7) 3_565 no
O3 O2 2.516(5) . no
O4 C3 3.272(6) 2_554 no
O4 C5 3.315(8) 2_554 no
O1 H16A 2.3000 . no
O1 H14B 2.4400 . no
O2 H14C 2.8400 3_565 no
O2 H2 2.5500 . no
O2 H6 2.5100 3_555 no
O2 H1 1.7500 . no
O3 H16B 2.5100 3_555 no
O4 H4 2.4900 . no
O4 H3 2.5500 2_554 no
O4 H4 2.4800 2_554 no
N F1 2.698(7) . no
N O1 2.823(7) . no
N N2 2.810(8) . no
N2 N 2.810(8) . no
N4 O1 2.815(7) . no
C2 O2 3.416(8) 3_555 no
C3 O4 3.272(6) 2_554 no
C5 O4 3.315(8) 2_554 no
C5 C8 3.546(8) 3_555 no
C6 C13 3.453(8) 3_565 no
C6 C7 3.577(8) 3_565 no
C6 C8 3.572(8) 3_555 no
C6 C8 3.487(8) 3_565 no
C6 C13 3.514(8) 3_555 no
C7 C7 3.336(8) 3_565 no
C7 C12 3.473(8) 3_555 no
C7 C6 3.577(8) 3_565 no
C7 C13 3.455(8) 3_565 no
C7 C13 3.598(8) 3_555 no
C8 C5 3.546(8) 3_555 no
C8 C6 3.572(8) 3_555 no
C8 C15 3.313(9) 3_565 no
C8 C6 3.487(8) 3_565 no
C9 C15 3.442(8) 3_565 no
C9 C15 3.522(8) 3_555 no
C10 O3 3.375(7) 3_565 no
C10 C15 3.540(9) 3_555 no
C11 C14 3.375(9) . no
C12 C7 3.473(8) 3_555 no
C13 C7 3.455(8) 3_565 no
C13 C6 3.514(8) 3_555 no
C13 C7 3.598(8) 3_555 no
C13 C6 3.453(8) 3_565 no
C14 C11 3.375(9) . no
C14 O2 3.329(7) 3_565 no
C15 C9 3.442(8) 3_565 no
C15 C10 3.540(9) 3_555 no
C15 C9 3.522(8) 3_555 no
C15 C8 3.313(9) 3_565 no
C16 O1 2.813(8) . no
C19 F1 3.196(7) . no
C5 H14C 2.9700 . no
C7 H1 2.2600 . no
C9 H19A 2.8600 . no
C11 H16B 3.0600 . no
C11 H14B 2.9000 . no
C11 H16A 2.9400 . no
C12 H14B 2.9800 . no
C12 H6 2.8600 . no
H1 O2 1.7500 . no
H1 C7 2.2600 . no
H2 O2 2.5500 . no
H2 F1 2.6800 2_555 no
H3 H4 2.3500 . no
H3 O4 2.5500 2_554 no
H3 F1 2.8200 4_554 no
H4 O4 2.4900 . no
H4 H3 2.3500 . no
H4 O4 2.4800 2_554 no
H5 H14A 2.5500 . no
H5 H17A 2.5600 4_554 no
H6 C12 2.8600 . no
H6 O2 2.5100 3_555 no
H14A H5 2.5500 . no
H14A H19A 2.6000 4_564 no
H14B O1 2.4400 . no
H14B C11 2.9000 . no
H14B C12 2.9800 . no
H14B H20A 2.5900 6_555 no
H14C C5 2.9700 . no
H14C O2 2.8400 3_565 no
H16A O1 2.3000 . no
H16A C11 2.9400 . no
H16A H19B 2.5600 . no
H16B C11 3.0600 . no
H16B O3 2.5100 3_555 no
H17A H18B 2.5000 . no
H17A H20B 2.5600 . no
H17A H5 2.5600 4_555 no
H17B H20A 2.3000 . no
H17B H19B 2.5900 6_545 no
H18A H20C 2.4800 . no
H18B H17A 2.5000 . no
H18B H20B 2.4100 . no
H19A F1 2.7400 . no
H19A C9 2.8600 . no
H19A H14A 2.6000 4_565 no
H19B H16A 2.5600 . no
H19B H17B 2.5900 6_555 no
H19B H20A 2.5800 6_555 no
H20A H17B 2.3000 . no
H20A H14B 2.5900 6_545 no
H20A H19B 2.5800 6_545 no
H20B H17A 2.5600 . no
H20B H18B 2.4100 . no
H20C H18A 2.4800 . no

loop_
_geom_hbond_atom_site_label_D
_geom_hbond_atom_site_label_H
_geom_hbond_atom_site_label_A
_geom_hbond_distance_DH
_geom_hbond_distance_HA
_geom_hbond_distance_DA
_geom_hbond_angle_DHA
_geom_hbond_site_symmetry_A
_geom_hbond_publ_flag
O3 H1 O2 0.8200 1.7500 2.516(5) 154.00 . yes
C3 H3 O4 0.9800 2.5500 3.272(6) 130.00 2_554 yes
C5 H4 O4 0.9300 2.4900 2.817(9) 101.00 . yes
C5 H4 O4 0.9300 2.4800 3.315(8) 150.00 2_554 yes
C2 H6 O2 0.9700 2.5100 3.416(8) 156.00 3_555 yes
C14 H14B O1 0.9600 2.4400 2.856(8) 106.00 . yes
C16 H16A O1 0.9700 2.3000 2.813(8) 112.00 . yes
C16 H16B O3 0.9700 2.5100 3.429(9) 158.00 3_555 yes

loop_
_geom_torsion_atom_site_label_1
_geom_torsion_atom_site_label_2
_geom_torsion_atom_site_label_3
_geom_torsion_atom_site_label_4
_geom_torsion
_geom_torsion_publ_flag
C11 O1 C2 C3 59.9(6) no
C2 O1 C11 C10 156.4(5) no
C2 O1 C11 C12 -29.5(8) no
C16 N C10 C9 136.9(6) no
C16 N C10 C11 -40.3(9) no
C19 N C10 C9 -86.1(7) no
C19 N C10 C11 96.7(7) no
C10 N C16 C17 -168.5(6) no
C19 N C16 C17 55.3(7) no
C10 N C19 C18 168.2(6) no
C16 N C19 C18 -53.0(7) no
C18 N2 C17 C16 56.6(7) no
C20 N2 C17 C16 -175.6(6) no
C17 N2 C18 C19 -53.0(7) no
C20 N2 C18 C19 179.6(6) no
C5 N4 C3 C2 -149.1(5) no
C5 N4 C3 C14 90.4(6) no
C12 N4 C3 C2 34.9(7) no
C12 N4 C3 C14 -85.7(6) no
C3 N4 C5 C6 -175.9(6) no
C12 N4 C5 C6 0.1(8) no
C3 N4 C12 C11 -4.1(8) no
C3 N4 C12 C13 174.2(5) no
C5 N4 C12 C11 179.9(5) no
C5 N4 C12 C13 -1.9(8) no
O1 C2 C3 N4 -60.5(6) no
O1 C2 C3 C14 58.2(6) no
N4 C5 C6 C7 1.9(9) no
N4 C5 C6 C15 -179.3(5) no
C5 C6 C7 O2 177.8(6) no
C5 C6 C7 C13 -1.9(8) no
C15 C6 C7 O2 -1.0(9) no
C15 C6 C7 C13 179.3(5) no
C5 C6 C15 O3 -175.6(5) no
C5 C6 C15 O4 4.1(10) no
C7 C6 C15 O3 3.3(8) no
C7 C6 C15 O4 -177.1(6) no
O2 C7 C13 C8 0.0(8) no
O2 C7 C13 C12 -179.6(5) no
C6 C7 C13 C8 179.6(5) no
C6 C7 C13 C12 0.1(8) no
C13 C8 C9 F1 179.0(5) no
C13 C8 C9 C10 1.3(9) no
C9 C8 C13 C7 -179.3(5) no
C9 C8 C13 C12 0.2(8) no
F1 C9 C10 N 1.5(8) no
F1 C9 C10 C11 178.9(5) no
C8 C9 C10 N 179.2(6) no
C8 C9 C10 C11 -3.4(9) no
N C10 C11 O1 -4.7(10) no
N C10 C11 C12 -178.7(6) no
C9 C10 C11 O1 178.1(5) no
C9 C10 C11 C12 4.1(9) no
O1 C11 C12 N4 1.7(9) no
O1 C11 C12 C13 -176.6(5) no
C10 C11 C12 N4 175.5(6) no
C10 C11 C12 C13 -2.8(9) no
N4 C12 C13 C7 1.7(8) no
N4 C12 C13 C8 -177.8(5) no
C11 C12 C13 C7 -180.0(5) no
C11 C12 C13 C8 0.5(8) no
N C16 C17 N2 -56.0(8) no
N2 C18 C19 N 50.7(8) no
